data_7218208
loop_
_publ_author_name
'Luo, Geng-Geng'
'Fang, Kai'
'Wu, Ji-Huai'
'Dai, Jing-Cao'
'Zhao, Qing-Hua'

_publ_section_title
;
 Noble-metal-free BODIPY-cobaloxime photocatalysts for
 visible-light-driven hydrogen production.
;
_journal_issue 43
_journal_name_full 'Physical chemistry chemical physics : PCCP'
_journal_page_first 23884
_journal_page_last 23894
_journal_paper_doi 10.1039/c4cp03343d
_journal_volume 16
_journal_year 2014
_chemical_formula_sum 'C18 H18 B F2 N3'
_chemical_formula_weight 325.16
_chemical_name_systematic
; 
 ? 
;
_space_group_IT_number 4
_symmetry_cell_setting monoclinic
_symmetry_space_group_name_Hall 'P 2yb'
_symmetry_space_group_name_H-M 'P 1 21 1'
_atom_sites_solution_hydrogens geom
_atom_sites_solution_primary direct
_atom_sites_solution_secondary difmap
_audit_creation_method SHELXL-97
_cell_angle_alpha 90.00
_cell_angle_beta 96.1670(10)
_cell_angle_gamma 90.00
_cell_formula_units_Z 4
_cell_length_a 7.1055(3)
_cell_length_b 12.1329(6)
_cell_length_c 19.1171(7)
_cell_measurement_temperature 173(2)
_cell_volume 1638.55(12)
_computing_structure_refinement 'SHELXL-97 (Sheldrick, 1997)'
_computing_structure_solution 'SHELXS-97 (Sheldrick, 1990)'
_diffrn_ambient_temperature 173(2)
_diffrn_measured_fraction_theta_full 0.997
_diffrn_measured_fraction_theta_max 0.997
_diffrn_radiation_monochromator graphite
_diffrn_radiation_source 'fine-focus sealed tube'
_diffrn_radiation_type MoK\a
_diffrn_radiation_wavelength 0.71073
_diffrn_reflns_av_R_equivalents 0.0462
_diffrn_reflns_av_sigmaI/netI 0.0725
_diffrn_reflns_limit_h_max 8
_diffrn_reflns_limit_h_min -8
_diffrn_reflns_limit_k_max 14
_diffrn_reflns_limit_k_min -14
_diffrn_reflns_limit_l_max 22
_diffrn_reflns_limit_l_min -22
_diffrn_reflns_number 10658
_diffrn_reflns_theta_full 25.00
_diffrn_reflns_theta_max 25.00
_diffrn_reflns_theta_min 3.18
_exptl_absorpt_coefficient_mu 0.094
_exptl_absorpt_correction_T_max 0.9722
_exptl_absorpt_correction_T_min 0.9632
_exptl_absorpt_correction_type multi-scan
_exptl_absorpt_process_details 'ABSCOR (Higashi, 1995)'
_exptl_crystal_density_diffrn 1.318
_exptl_crystal_density_method 'not measured'
_exptl_crystal_F_000 680
_exptl_crystal_size_max 0.40
_exptl_crystal_size_mid 0.35
_exptl_crystal_size_min 0.30
_refine_diff_density_max 0.376
_refine_diff_density_min -0.382
_refine_diff_density_rms 0.102
_refine_ls_abs_structure_details 'Flack H D (1983), Acta Cryst. A39, 876-881'
_refine_ls_abs_structure_Flack -0.4(14)
_refine_ls_extinction_coef 0.044(6)
_refine_ls_extinction_expression Fc^*^=kFc[1+0.001xFc^2^\l^3^/sin(2\q)]^-1/4^
_refine_ls_extinction_method SHELXL
_refine_ls_goodness_of_fit_ref 1.165
_refine_ls_hydrogen_treatment constr
_refine_ls_matrix_type full
_refine_ls_number_parameters 434
_refine_ls_number_reflns 5660
_refine_ls_number_restraints 1
_refine_ls_restrained_S_all 1.165
_refine_ls_R_factor_all 0.1067
_refine_ls_R_factor_gt 0.0608
_refine_ls_shift/su_max 0.001
_refine_ls_shift/su_mean 0.000
_refine_ls_structure_factor_coef Fsqd
_refine_ls_weighting_details 'calc w=1/[\s^2^(Fo^2^)+(0.1227P)^2^+0.5876P] where P=(Fo^2^+2Fc^2^)/3'
_refine_ls_weighting_scheme calc
_refine_ls_wR_factor_gt 0.1536
_refine_ls_wR_factor_ref 0.2339
_reflns_number_gt 3869
_reflns_number_total 5660
_reflns_threshold_expression >2sigma(I)
_cod_data_source_file c4cp03343d2.cif
_cod_data_source_block B3
_cod_depositor_comments 'Adding full bibliography for 7218206--7218211.cif.'
_cod_original_sg_symbol_H-M P21
_cod_database_code 7218208

loop_
_symmetry_equiv_pos_as_xyz
'x, y, z'
'-x, y+1/2, -z'

loop_
_atom_site_label
_atom_site_type_symbol
_atom_site_fract_x
_atom_site_fract_y
_atom_site_fract_z
_atom_site_U_iso_or_equiv
_atom_site_adp_type
_atom_site_occupancy
_atom_site_symmetry_multiplicity
_atom_site_calc_flag
_atom_site_refinement_flags
B1 B 0.7413(9) 0.6700(5) -0.2385(3) 0.0365(14) Uani 1 1 d .
B2 B 0.5473(9) 0.6616(6) 0.2618(3) 0.0399(15) Uani 1 1 d .
N1 N 0.6549(6) 0.6772(4) -0.1691(2) 0.0351(10) Uani 1 1 d .
N2 N 0.9235(6) 0.6038(4) -0.2264(2) 0.0390(11) Uani 1 1 d .
N3 N 0.9516(7) 0.3523(5) 0.0354(3) 0.0548(14) Uani 1 1 d .
N4 N 0.3833(6) 0.6807(4) 0.3068(2) 0.0373(11) Uani 1 1 d .
N5 N 0.6752(6) 0.5727(4) 0.2974(2) 0.0362(10) Uani 1 1 d .
N6 N 0.3229(7) 0.3053(5) 0.4992(3) 0.0534(13) Uani 1 1 d .
F1 F 0.6166(5) 0.6181(4) -0.28973(16) 0.0604(10) Uani 1 1 d .
F2 F 0.7792(5) 0.7763(3) -0.26345(18) 0.0573(10) Uani 1 1 d .
F3 F 0.4790(5) 0.6299(3) 0.19364(15) 0.0589(10) Uani 1 1 d .
F4 F 0.6491(5) 0.7602(3) 0.25773(18) 0.0532(9) Uani 1 1 d .
C1 C 0.5003(8) 0.7360(5) -0.1564(3) 0.0435(13) Uani 1 1 d .
C2 C 0.4743(8) 0.7266(5) -0.0851(3) 0.0479(15) Uani 1 1 d .
H2A H 0.3742 0.7591 -0.0630 0.057 Uiso 1 1 calc R
C3 C 0.6197(8) 0.6617(5) -0.0516(3) 0.0400(13) Uani 1 1 d .
C4 C 0.7360(7) 0.6325(5) -0.1051(3) 0.0348(11) Uani 1 1 d .
C5 C 0.3802(9) 0.7953(6) -0.2119(3) 0.0578(17) Uani 1 1 d .
H5A H 0.4348 0.7884 -0.2566 0.087 Uiso 1 1 calc R
H5B H 0.3736 0.8734 -0.1992 0.087 Uiso 1 1 calc R
H5C H 0.2526 0.7637 -0.2166 0.087 Uiso 1 1 calc R
C6 C 0.6450(9) 0.6354(6) 0.0250(3) 0.0502(15) Uani 1 1 d .
H6B H 0.5405 0.6674 0.0477 0.075 Uiso 1 1 calc R
H6C H 0.7653 0.6662 0.0462 0.075 Uiso 1 1 calc R
H6D H 0.6460 0.5552 0.0313 0.075 Uiso 1 1 calc R
C7 C 0.9004(7) 0.5725(4) -0.1026(2) 0.0328(11) Uani 1 1 d .
C8 C 1.0005(7) 0.5591(4) -0.1619(2) 0.0339(12) Uani 1 1 d .
C9 C 1.1679(8) 0.5000(5) -0.1727(3) 0.0402(13) Uani 1 1 d .
C10 C 1.1888(8) 0.5123(6) -0.2438(3) 0.0523(16) Uani 1 1 d .
H10A H 1.2890 0.4821 -0.2669 0.063 Uiso 1 1 calc R
C11 C 1.0428(9) 0.5745(5) -0.2755(3) 0.0484(15) Uani 1 1 d .
C12 C 1.0004(12) 0.6047(7) -0.3511(3) 0.075(2) Uani 1 1 d .
H12A H 0.8854 0.6498 -0.3573 0.112 Uiso 1 1 calc R
H12B H 0.9811 0.5375 -0.3794 0.112 Uiso 1 1 calc R
H12C H 1.1066 0.6466 -0.3663 0.112 Uiso 1 1 calc R
C13 C 1.2999(8) 0.4348(6) -0.1219(3) 0.0523(16) Uani 1 1 d .
H13A H 1.4020 0.4040 -0.1465 0.078 Uiso 1 1 calc R
H13B H 1.2299 0.3747 -0.1022 0.078 Uiso 1 1 calc R
H13C H 1.3539 0.4831 -0.0838 0.078 Uiso 1 1 calc R
C14 C 0.9743(7) 0.5143(5) -0.0364(3) 0.0359(12) Uani 1 1 d .
C15 C 0.9001(8) 0.4115(5) -0.0224(3) 0.0446(14) Uani 1 1 d .
H15A H 0.8066 0.3813 -0.0562 0.054 Uiso 1 1 calc R
C16 C 1.0893(9) 0.3966(5) 0.0804(3) 0.0505(16) Uani 1 1 d .
H16A H 1.1318 0.3555 0.1214 0.061 Uiso 1 1 calc R
C17 C 1.1730(8) 0.4966(5) 0.0715(3) 0.0470(15) Uani 1 1 d .
H17A H 1.2692 0.5239 0.1055 0.056 Uiso 1 1 calc R
C18 C 1.1130(7) 0.5570(5) 0.0114(3) 0.0381(12) Uani 1 1 d .
H18A H 1.1673 0.6268 0.0035 0.046 Uiso 1 1 calc R
C19 C 0.2438(8) 0.7557(5) 0.2954(3) 0.0462(14) Uani 1 1 d .
C20 C 0.1233(8) 0.7475(5) 0.3478(3) 0.0458(14) Uani 1 1 d .
H20A H 0.0149 0.7922 0.3513 0.055 Uiso 1 1 calc R
C21 C 0.1856(7) 0.6643(5) 0.3941(3) 0.0381(13) Uani 1 1 d .
C22 C 0.3533(7) 0.6222(5) 0.3671(3) 0.0371(12) Uani 1 1 d .
C23 C 0.2300(10) 0.8322(6) 0.2338(3) 0.0594(17) Uani 1 1 d .
H23A H 0.3362 0.8189 0.2062 0.089 Uiso 1 1 calc R
H23B H 0.2340 0.9086 0.2505 0.089 Uiso 1 1 calc R
H23C H 0.1105 0.8192 0.2043 0.089 Uiso 1 1 calc R
C24 C 0.0959(7) 0.6284(5) 0.4567(3) 0.0452(14) Uani 1 1 d .
H24A H -0.0174 0.6730 0.4609 0.068 Uiso 1 1 calc R
H24B H 0.1854 0.6380 0.4989 0.068 Uiso 1 1 calc R
H24C H 0.0601 0.5506 0.4516 0.068 Uiso 1 1 calc R
C25 C 0.4801(7) 0.5390(4) 0.3922(2) 0.0340(11) Uani 1 1 d .
C26 C 0.6387(7) 0.5155(5) 0.3588(3) 0.0371(12) Uani 1 1 d .
C27 C 0.7892(8) 0.4383(5) 0.3737(3) 0.0411(13) Uani 1 1 d .
C28 C 0.9069(8) 0.4512(5) 0.3224(3) 0.0452(14) Uani 1 1 d .
H28A H 1.0196 0.4103 0.3192 0.054 Uiso 1 1 calc R
C29 C 0.8385(8) 0.5324(5) 0.2760(3) 0.0424(13) Uani 1 1 d .
C30 C 0.9154(9) 0.5739(6) 0.2121(3) 0.0557(17) Uani 1 1 d .
H30A H 0.8334 0.6326 0.1908 0.084 Uiso 1 1 calc R
H30B H 0.9206 0.5135 0.1783 0.084 Uiso 1 1 calc R
H30C H 1.0431 0.6031 0.2247 0.084 Uiso 1 1 calc R
C31 C 0.8160(8) 0.3598(5) 0.4338(3) 0.0544(16) Uani 1 1 d .
H31A H 0.9313 0.3166 0.4306 0.082 Uiso 1 1 calc R
H31B H 0.7069 0.3101 0.4321 0.082 Uiso 1 1 calc R
H31C H 0.8274 0.4010 0.4781 0.082 Uiso 1 1 calc R
C32 C 0.4414(7) 0.4730(5) 0.4548(2) 0.0355(12) Uani 1 1 d .
C33 C 0.3616(8) 0.3715(4) 0.4464(3) 0.0401(13) Uani 1 1 d .
H33A H 0.3310 0.3454 0.3997 0.048 Uiso 1 1 calc R
C34 C 0.3730(8) 0.3445(6) 0.5638(3) 0.0552(18) Uani 1 1 d .
H34A H 0.3463 0.3001 0.6025 0.066 Uiso 1 1 calc R
C35 C 0.4605(9) 0.4444(5) 0.5786(3) 0.0469(14) Uani 1 1 d .
H35A H 0.4960 0.4669 0.6258 0.056 Uiso 1 1 calc R
C36 C 0.4954(8) 0.5116(5) 0.5222(3) 0.0458(14) Uani 1 1 d .
H36A H 0.5543 0.5815 0.5297 0.055 Uiso 1 1 calc R

loop_
_atom_site_aniso_label
_atom_site_aniso_U_11
_atom_site_aniso_U_22
_atom_site_aniso_U_33
_atom_site_aniso_U_23
_atom_site_aniso_U_13
_atom_site_aniso_U_12
B1 0.044(3) 0.027(3) 0.038(3) 0.000(3) 0.004(3) -0.004(3)
B2 0.041(3) 0.047(4) 0.031(3) 0.000(3) 0.001(3) 0.003(3)
N1 0.037(2) 0.033(2) 0.035(2) 0.0051(19) 0.0007(19) -0.002(2)
N2 0.045(3) 0.040(3) 0.033(2) -0.003(2) 0.0061(19) -0.003(2)
N3 0.054(3) 0.051(3) 0.058(3) 0.014(3) -0.001(3) 0.004(3)
N4 0.038(2) 0.040(3) 0.033(2) 0.0021(19) 0.0034(19) 0.001(2)
N5 0.035(2) 0.042(3) 0.032(2) 0.0049(19) 0.0067(18) -0.004(2)
N6 0.049(3) 0.055(3) 0.053(3) 0.016(3) -0.007(2) -0.011(3)
F1 0.054(2) 0.082(3) 0.0426(17) -0.0090(18) -0.0060(15) -0.004(2)
F2 0.068(2) 0.040(2) 0.065(2) 0.0217(17) 0.0143(18) 0.0020(18)
F3 0.060(2) 0.078(3) 0.0360(16) -0.0082(17) -0.0041(15) 0.009(2)
F4 0.056(2) 0.0366(18) 0.069(2) 0.0144(16) 0.0146(17) -0.0084(17)
C1 0.037(3) 0.045(3) 0.048(3) 0.007(3) 0.001(2) -0.001(3)
C2 0.044(3) 0.049(4) 0.050(3) 0.002(3) 0.006(3) 0.014(3)
C3 0.046(3) 0.043(3) 0.034(2) -0.008(2) 0.014(2) -0.001(3)
C4 0.028(2) 0.033(3) 0.043(3) -0.001(2) 0.006(2) 0.001(2)
C5 0.047(4) 0.065(5) 0.059(4) 0.013(3) -0.003(3) 0.015(3)
C6 0.053(3) 0.053(4) 0.046(3) -0.002(3) 0.011(3) 0.007(3)
C7 0.037(3) 0.030(3) 0.033(2) -0.005(2) 0.007(2) -0.007(2)
C8 0.037(3) 0.034(3) 0.031(2) -0.005(2) 0.004(2) -0.003(2)
C9 0.041(3) 0.034(3) 0.046(3) -0.003(2) 0.007(2) -0.003(3)
C10 0.046(3) 0.060(4) 0.053(3) -0.005(3) 0.015(3) 0.007(3)
C11 0.054(3) 0.047(4) 0.047(3) -0.005(3) 0.019(3) -0.001(3)
C12 0.114(6) 0.072(5) 0.041(3) 0.010(3) 0.024(4) 0.028(5)
C13 0.040(3) 0.056(4) 0.059(4) -0.013(3) -0.004(3) 0.015(3)
C14 0.030(3) 0.037(3) 0.040(3) 0.001(2) 0.000(2) 0.001(2)
C15 0.049(3) 0.040(3) 0.043(3) 0.009(3) -0.004(3) -0.004(3)
C16 0.055(4) 0.054(4) 0.042(3) 0.010(3) 0.000(3) 0.022(3)
C17 0.039(3) 0.063(4) 0.038(3) -0.002(3) -0.002(2) 0.006(3)
C18 0.037(3) 0.037(3) 0.039(3) -0.003(2) -0.001(2) -0.001(2)
C19 0.041(3) 0.039(3) 0.057(3) 0.006(3) -0.002(3) 0.009(3)
C20 0.036(3) 0.046(4) 0.057(3) 0.000(3) 0.008(3) 0.010(3)
C21 0.032(3) 0.040(3) 0.042(3) -0.006(2) 0.003(2) 0.001(2)
C22 0.035(3) 0.038(3) 0.037(3) 0.000(2) -0.002(2) -0.002(3)
C23 0.061(4) 0.050(4) 0.066(4) 0.020(3) -0.001(3) 0.013(3)
C24 0.040(3) 0.050(4) 0.045(3) -0.010(3) 0.005(2) 0.004(3)
C25 0.033(3) 0.037(3) 0.032(2) -0.001(2) 0.004(2) 0.002(2)
C26 0.039(3) 0.038(3) 0.035(3) 0.000(2) 0.006(2) -0.002(3)
C27 0.037(3) 0.037(3) 0.049(3) 0.006(3) 0.004(2) 0.002(2)
C28 0.037(3) 0.048(4) 0.051(3) -0.006(3) 0.007(3) 0.005(3)
C29 0.039(3) 0.045(3) 0.044(3) -0.007(3) 0.009(2) -0.004(3)
C30 0.047(3) 0.082(5) 0.040(3) -0.003(3) 0.015(3) -0.007(3)
C31 0.037(3) 0.051(4) 0.075(4) 0.018(3) 0.006(3) 0.010(3)
C32 0.026(2) 0.046(3) 0.033(3) 0.005(2) -0.001(2) 0.006(2)
C33 0.047(3) 0.032(3) 0.039(3) 0.004(2) -0.003(2) -0.007(3)
C34 0.048(3) 0.064(5) 0.055(4) 0.032(3) 0.009(3) 0.006(3)
C35 0.054(4) 0.049(4) 0.037(3) -0.001(3) -0.003(3) 0.005(3)
C36 0.049(3) 0.045(3) 0.042(3) -0.001(3) -0.003(3) 0.005(3)

loop_
_atom_type_symbol
_atom_type_description
_atom_type_scat_dispersion_real
_atom_type_scat_dispersion_imag
_atom_type_scat_source
C C 0.0033 0.0016 'International Tables Vol C Tables 4.2.6.8 and 6.1.1.4'
H H 0.0000 0.0000 'International Tables Vol C Tables 4.2.6.8 and 6.1.1.4'
B B 0.0013 0.0007 'International Tables Vol C Tables 4.2.6.8 and 6.1.1.4'
N N 0.0061 0.0033 'International Tables Vol C Tables 4.2.6.8 and 6.1.1.4'
F F 0.0171 0.0103 'International Tables Vol C Tables 4.2.6.8 and 6.1.1.4'

loop_
_geom_angle_atom_site_label_1
_geom_angle_atom_site_label_2
_geom_angle_atom_site_label_3
_geom_angle
F1 B1 F2 107.8(5)
F1 B1 N2 109.5(4)
F2 B1 N2 110.2(5)
F1 B1 N1 110.6(4)
F2 B1 N1 110.6(4)
N2 B1 N1 108.3(4)
F3 B2 F4 108.2(5)
F3 B2 N5 110.7(5)
F4 B2 N5 110.0(4)
F3 B2 N4 110.8(5)
F4 B2 N4 109.2(5)
N5 B2 N4 108.0(4)
C1 N1 C4 108.2(4)
C1 N1 B1 126.7(4)
C4 N1 B1 124.8(4)
C11 N2 C8 106.8(4)
C11 N2 B1 127.5(5)
C8 N2 B1 125.7(4)
C15 N3 C16 115.5(5)
C19 N4 C22 107.7(4)
C19 N4 B2 126.9(5)
C22 N4 B2 125.4(4)
C29 N5 C26 108.2(4)
C29 N5 B2 127.3(4)
C26 N5 B2 124.5(4)
C34 N6 C33 115.3(5)
N1 C1 C2 109.0(5)
N1 C1 C5 123.1(5)
C2 C1 C5 127.8(5)
C3 C2 C1 108.9(5)
C2 C3 C4 105.5(5)
C2 C3 C6 125.2(5)
C4 C3 C6 129.3(5)
C7 C4 N1 120.3(4)
C7 C4 C3 131.4(5)
N1 C4 C3 108.3(4)
C4 C7 C8 122.2(5)
C4 C7 C14 120.1(4)
C8 C7 C14 117.7(5)
N2 C8 C7 118.7(4)
N2 C8 C9 108.7(4)
C7 C8 C9 132.5(5)
C10 C9 C8 105.5(5)
C10 C9 C13 124.3(5)
C8 C9 C13 130.2(5)
C11 C10 C9 109.6(5)
C10 C11 N2 109.5(5)
C10 C11 C12 128.9(5)
N2 C11 C12 121.5(6)
C18 C14 C15 118.0(5)
C18 C14 C7 123.2(5)
C15 C14 C7 118.8(5)
N3 C15 C14 124.5(5)
N3 C16 C17 124.8(6)
C16 C17 C18 118.0(5)
C14 C18 C17 119.1(5)
N4 C19 C20 109.6(5)
N4 C19 C23 122.2(5)
C20 C19 C23 128.2(5)
C21 C20 C19 109.5(5)
C20 C21 C22 104.5(4)
C20 C21 C24 126.5(5)
C22 C21 C24 129.0(5)
N4 C22 C25 120.1(4)
N4 C22 C21 108.8(5)
C25 C22 C21 131.2(5)
C26 C25 C22 121.1(5)
C26 C25 C32 119.3(5)
C22 C25 C32 119.6(4)
C25 C26 N5 120.9(5)
C25 C26 C27 132.3(5)
N5 C26 C27 106.7(4)
C28 C27 C26 106.6(5)
C28 C27 C31 126.2(5)
C26 C27 C31 127.2(5)
C27 C28 C29 110.1(5)
N5 C29 C28 108.4(5)
N5 C29 C30 121.9(5)
C28 C29 C30 129.7(5)
C33 C32 C36 119.2(5)
C33 C32 C25 120.1(5)
C36 C32 C25 120.6(5)
N6 C33 C32 124.8(5)
N6 C34 C35 124.9(5)
C34 C35 C36 118.0(5)
C32 C36 C35 117.9(6)

loop_
_geom_bond_atom_site_label_1
_geom_bond_atom_site_label_2
_geom_bond_distance
B1 F1 1.398(7)
B1 F2 1.411(7)
B1 N2 1.521(8)
B1 N1 1.523(7)
B2 F3 1.395(7)
B2 F4 1.404(7)
B2 N5 1.523(8)
B2 N4 1.539(7)
N1 C1 1.354(7)
N1 C4 1.404(6)
N2 C11 1.377(6)
N2 C8 1.402(6)
N3 C15 1.336(7)
N3 C16 1.343(8)
N4 C19 1.345(7)
N4 C22 1.391(7)
N5 C29 1.361(7)
N5 C26 1.411(6)
N6 C34 1.336(8)
N6 C33 1.341(7)
C1 C2 1.400(8)
C1 C5 1.475(8)
C2 C3 1.398(8)
C3 C4 1.428(7)
C3 C6 1.490(7)
C4 C7 1.372(7)
C7 C8 1.412(7)
C7 C14 1.493(7)
C8 C9 1.423(7)
C9 C10 1.392(8)
C9 C13 1.502(8)
C10 C11 1.370(8)
C11 C12 1.490(8)
C14 C18 1.371(7)
C14 C15 1.392(8)
C16 C17 1.370(9)
C17 C18 1.392(8)
C19 C20 1.390(8)
C19 C23 1.495(8)
C20 C21 1.384(8)
C21 C22 1.441(7)
C21 C24 1.480(7)
C22 C25 1.402(7)
C25 C26 1.383(7)
C25 C32 1.491(7)
C26 C27 1.428(7)
C27 C28 1.365(8)
C27 C31 1.488(8)
C28 C29 1.379(8)
C29 C30 1.480(8)
C32 C33 1.359(8)
C32 C36 1.385(7)
C34 C35 1.378(9)
C35 C36 1.395(8)
